data_4131995
loop_
_publ_author_name
'Kobayashi, Kensuke'
'Horiuchi, Sachio'
'Ishibashi, Shoji'
'Murakami, Youichi'
'Kumai, Reiji'

_publ_section_title
;
 Field-Induced Antipolar-Polar Structural Transformation and Giant
 Electrostriction in Organic Crystal.
;
_journal_issue 11
_journal_name_full 'Journal of the American Chemical Society'
_journal_page_first 3842
_journal_page_last 3845
_journal_paper_doi 10.1021/jacs.7b13688
_journal_volume 140
_journal_year 2018
_chemical_absolute_configuration 'CHOOSE rm ad rmad syn or unk'
_chemical_formula_moiety 'C12 H7 F3 N2'
_chemical_formula_sum 'C12 H7 F3 N2'
_chemical_formula_weight 236.20
_space_group_crystal_system orthorhombic
_space_group_IT_number 41
_space_group_name_Hall 'A 2 -2ab'
_space_group_name_H-M_alt 'A e a 2'
_atom_sites_solution_hydrogens geom
_atom_sites_solution_primary direct
_atom_sites_solution_secondary difmap
_cell_angle_alpha 90.0000
_cell_angle_beta 90.0000
_cell_angle_gamma 90.0000
_cell_formula_units_Z 8
_cell_length_a 14.047(2)
_cell_length_b 14.609(3)
_cell_length_c 10.026(1)
_cell_measurement_reflns_used 60
_cell_measurement_temperature 300(1)
_cell_measurement_theta_max 31.07
_cell_measurement_theta_min 3.96
_cell_volume 2057.5(6)
_computing_cell_refinement PROCESS-AUTO
_computing_data_collection PROCESS-AUTO
_computing_data_reduction PROCESS-AUTO
_computing_molecular_graphics 'CrystalStructure 4.1'
_computing_publication_material 'CrystalStructure 4.1 (Rigaku, 2014)'
_computing_structure_refinement 'SHELXL2013 (Sheldrick, 2008)'
_computing_structure_solution 'SIR2011 (Burla, et al., 2012)'
_diffrn_ambient_temperature 300(1)
_diffrn_measured_fraction_theta_full 0.876
_diffrn_measured_fraction_theta_max 0.854
_diffrn_measurement_device_type 'Rigaku IPDSC'
_diffrn_radiation_type synchrotron
_diffrn_radiation_wavelength 0.99910
_diffrn_reflns_av_R_equivalents 0.0262
_diffrn_reflns_Laue_measured_fraction_full 0.876
_diffrn_reflns_Laue_measured_fraction_max 0.854
_diffrn_reflns_limit_h_max 16
_diffrn_reflns_limit_h_min -17
_diffrn_reflns_limit_k_max 18
_diffrn_reflns_limit_k_min -14
_diffrn_reflns_limit_l_max 9
_diffrn_reflns_limit_l_min -6
_diffrn_reflns_number 4134
_diffrn_reflns_point_group_measured_fraction_full 0.751
_diffrn_reflns_point_group_measured_fraction_max 0.731
_diffrn_reflns_theta_full 36.870
_diffrn_reflns_theta_max 38.630
_diffrn_reflns_theta_min 5.668
_diffrn_standards_number 0
_exptl_absorpt_coefficient_mu 0.31
_exptl_absorpt_correction_type none
_exptl_crystal_colour colorless
_exptl_crystal_density_diffrn 1.525
_exptl_crystal_density_method 'not measured'
_exptl_crystal_description block
_exptl_crystal_F_000 960.00
_exptl_crystal_size_max 0.18
_exptl_crystal_size_mid 0.10
_exptl_crystal_size_min 0.08
_refine_diff_density_max 0.13
_refine_diff_density_min -0.18
_refine_ls_abs_structure_details
;
 Flack x determined using 359 quotients [(I+)-(I-)]/[(I+)+(I-)]
 (Parsons and Flack (2004), Acta Cryst. A60, s61).
;
_refine_ls_abs_structure_Flack 0.4(3)
_refine_ls_extinction_coef 0.0029(9)
_refine_ls_extinction_method SHELXL
_refine_ls_goodness_of_fit_ref 0.978
_refine_ls_hydrogen_treatment mixed
_refine_ls_number_parameters 183
_refine_ls_number_reflns 1532
_refine_ls_number_restraints 57
_refine_ls_R_factor_all 0.0499
_refine_ls_R_factor_gt 0.0370
_refine_ls_shift/su_max 0.000
_refine_ls_structure_factor_coef Fsqd
_refine_ls_weighting_details 'w = 1/[\s^2^(Fo^2^)+(0.0864P)^2^+0.0000P] where P=(Fo^2^+2Fc^2^)/3'
_refine_ls_weighting_scheme calc
_refine_ls_wR_factor_gt 0.1095
_refine_ls_wR_factor_ref 0.1180
_reflns_number_gt 1101
_reflns_number_total 1532
_reflns_threshold_expression F^2^>2.0\s(F^2^)
_cod_data_source_file ja7b13688_si_002.cif
_cod_data_source_block TFMNI_under40kV/cm_300K
_cod_database_code 4131995
_shelxl_res_file
;

    shelxl.res created by SHELXL-2014/7

TITL EF
CELL  1.00000 14.04660 14.60890 10.02640 90.00000 90.00000 90.00000
ZERR  8 0.00000 0.00000 0.00000 0.00000 0.00000 0.00000
LATT -5
SYMM .50-X, .50+Y,    +Z
SYMM .50+X, .50-Y,    +Z
SYMM    -X,    -Y,    +Z
SFAC C H N F
UNIT 96 56 16 24
L.S. 100
FMAP 2
PLAN -25
WPDB -2
HTAB
BOND $H
CONF
LIST 4
TEMP 20.0
ACTA
SIMU 0.0400 0.0800 F1 F2 F3 F4 F5 F6
SADI 0.0200 C9 F1 C9 F2 C9 F3 C9 F4 C9 F5 C9 F6
WGHT    0.086400
EXTI    0.002866
FVAR       1.41647
F1    4    0.376403    0.550963    0.173055    10.80000    0.07290    0.17227 =
         0.12036    0.08000   -0.01341   -0.03905
F2    4    0.358913    0.598440    0.282878    10.20000    0.08103    0.14411 =
         0.13823    0.02705   -0.00346   -0.02797
F3    4    0.404987    0.476387    0.373874    10.20000    0.07960    0.25772 =
         0.06449    0.04888   -0.06241   -0.04953
F4    4    0.417944    0.432718    0.274883    10.80000    0.04760    0.11343 =
         0.12178    0.01180    0.02063    0.00393
F5    4   10.414300   10.491200   10.176800    10.20000    0.11523    0.26197 =
         0.08322   -0.02651    0.00150   -0.09347
F6    4    0.376883    0.546317    0.389356    10.80000    0.07616    0.15663 =
         0.09836   -0.04112    0.00919   -0.04176
N1    3    0.210861    0.449581    0.167926    11.00000    0.05348    0.08610 =
         0.05872    0.00335   -0.00085    0.00173
N2    3    0.211643    0.447754    0.391026    11.00000    0.04174    0.09009 =
         0.06146   -0.00265   -0.00471   -0.00172
C1    1   -0.112707    0.311073    0.143209    11.00000    0.07094    0.08693 =
         0.11043    0.00929   -0.02759    0.00192
AFIX  43
H1    2   -0.114446    0.312059    0.050497    11.00000   -1.20000
AFIX   0
C2    1    0.125384    0.412099    0.349527    11.00000    0.05289    0.07461 =
         0.06332   -0.00539    0.00060    0.01421
C3    1    0.123288    0.412174    0.209304    11.00000    0.04081    0.07182 =
         0.06768    0.00352    0.00115   -0.00206
C4    1    0.049627    0.379217    0.421016    11.00000    0.05779    0.09807 =
         0.05111   -0.00187   -0.00286    0.00019
AFIX  43
H4    2    0.051333    0.379246    0.513740    11.00000   -1.20000
AFIX   0
C5    1   -0.187502    0.279787    0.350310    11.00000    0.06286    0.09805 =
         0.08595   -0.00205   -0.00099   -0.00420
AFIX  43
H5    2   -0.241231    0.260407    0.396573    11.00000   -1.20000
AFIX   0
C6    1   -0.188889    0.276208    0.211720    11.00000    0.06081    0.07947 =
         0.15021    0.00724   -0.02379   -0.01983
AFIX  43
H6    2   -0.240325    0.250744    0.166617    11.00000   -1.20000
AFIX   0
C7    1    0.257179    0.467490    0.281862    11.00000    0.04621    0.08008 =
         0.06267    0.00585    0.00623    0.00533
C8    1   -0.111646    0.310149    0.421283    11.00000    0.06348    0.08635 =
         0.08017   -0.00419    0.00547   -0.01690
AFIX  43
H8    2   -0.112294    0.308027    0.513982    11.00000   -1.20000
AFIX   0
C9    1    0.357178    0.503616    0.276547    11.00000    0.05294    0.09530 =
         0.07573   -0.01480   -0.00626   -0.00295
C10   1    0.047223    0.379287    0.136494    11.00000    0.05539    0.07546 =
         0.08049    0.00563   -0.01806    0.00131
AFIX  43
H10   2    0.047201    0.379064    0.043740    11.00000   -1.20000
AFIX   0
C11   1   -0.030004    0.346239    0.210856    11.00000    0.04825    0.05630 =
         0.10394    0.00532   -0.01379    0.00222
C12   1   -0.031550    0.345075    0.352700    11.00000    0.05746    0.08000 =
         0.05140   -0.00167   -0.00138    0.00443
H2    2    0.239371    0.450948    0.090570    11.00000    0.03875
HKLF 4
 
REM  EF
REM R1 =  0.0370 for    1101 Fo > 4sig(Fo)  and  0.0499 for all    1532 data
REM    183 parameters refined using     57 restraints
 
END  
     
WGHT      0.0855      0.0000 

REM Instructions for potential hydrogen bonds
EQIV $1 -x+1/2, y, z+1/2
HTAB C4 F5_$1
EQIV $2 -x+1/2, y, z-1/2
HTAB C10 F3_$2
HTAB N1 N2_$2

REM Highest difference peak  0.135,  deepest hole -0.184,  1-sigma level  0.032
Q1    1   0.0519  0.4368  0.4159  11.00000  0.05    0.13
Q2    1   0.0493  0.4350  0.1469  11.00000  0.05    0.12
Q3    1  -0.0114  0.3840  0.2068  11.00000  0.05    0.11
Q4    1   0.1233  0.3653  0.3562  11.00000  0.05    0.11
Q5    1  -0.0145  0.3855  0.3521  11.00000  0.05    0.11
Q6    1  -0.0515  0.2943  0.3600  11.00000  0.05    0.11
Q7    1   0.1211  0.3638  0.2077  11.00000  0.05    0.11
Q8    1  -0.0128  0.3159  0.3485  11.00000  0.05    0.10
Q9    1  -0.0521  0.2913  0.2038  11.00000  0.05    0.10
Q10   1  -0.1190  0.2815  0.4133  11.00000  0.05    0.10
Q11   1  -0.1213  0.2839  0.1535  11.00000  0.05    0.10
Q12   1  -0.0137  0.3151  0.2152  11.00000  0.05    0.10
Q13   1   0.1612  0.4484  0.3690  11.00000  0.05    0.09
Q14   1   0.4712  0.4315  0.0553  11.00000  0.05    0.09
Q15   1   0.4707  0.4248  0.5050  11.00000  0.05    0.09
Q16   1   0.3857  0.6001  0.3575  11.00000  0.05    0.09
Q17   1   0.3921  0.5980  0.2014  11.00000  0.05    0.08
Q18   1   0.3990  0.3927  0.2783  11.00000  0.05    0.08
Q19   1   0.2981  0.4908  0.2827  11.00000  0.05    0.08
Q20   1   0.2310  0.5152  0.4135  11.00000  0.05    0.08
Q21   1  -0.1467  0.2327  0.3480  11.00000  0.05    0.08
Q22   1   0.1819  0.4450  0.1826  11.00000  0.05    0.08
Q23   1   0.5000  0.5000  0.2360  10.50000  0.05    0.08
Q24   1   0.0000  0.5000  0.1237  10.50000  0.05    0.08
Q25   1   0.2288  0.5156  0.1553  11.00000  0.05    0.08
;

loop_
_symmetry_equiv_pos_site_id
_space_group_symop_operation_xyz
1 +X,+Y,+Z
2 1/2-X,1/2+Y,+Z
3 1/2+X,1/2-Y,+Z
4 -X,-Y,+Z
5 +X,1/2+Y,1/2+Z
6 1/2-X,+Y,1/2+Z
7 1/2+X,-Y,1/2+Z
8 -X,1/2-Y,1/2+Z

loop_
_atom_site_label
_atom_site_type_symbol
_atom_site_fract_x
_atom_site_fract_y
_atom_site_fract_z
_atom_site_U_iso_or_equiv
_atom_site_adp_type
_atom_site_occupancy
_atom_site_site_symmetry_multiplicity
_atom_site_calc_flag
_atom_site_refinement_flags
F1 F 0.3764(4) 0.5510(6) 0.173(2) 0.122(3) Uani 0.8 8 d .
F2 F 0.3589(8) 0.5984(8) 0.283(6) 0.121(4) Uani 0.2 8 d .
F3 F 0.4050(14) 0.476(2) 0.374(2) 0.134(8) Uani 0.2 8 d .
F4 F 0.41794(16) 0.43272(18) 0.2749(18) 0.0943(11) Uani 0.8 8 d .
F5 F 0.4143 0.4912 0.1768 0.153(9) Uani 0.2 8 d .
F6 F 0.3769(5) 0.5463(6) 0.3894(19) 0.110(2) Uani 0.8 8 d .
N1 N 0.2109(3) 0.4496(4) 0.1679(18) 0.0661(16) Uani 1 8 d .
N2 N 0.2116(3) 0.4477(4) 0.3910(18) 0.0644(15) Uani 1 8 d .
C1 C -0.1127(4) 0.3111(6) 0.1432(18) 0.089(2) Uani 1 8 d .
C2 C 0.1254(4) 0.4121(4) 0.3495(18) 0.0636(17) Uani 1 8 d .
C3 C 0.1233(3) 0.4122(4) 0.2093(18) 0.0601(17) Uani 1 8 d .
C4 C 0.0496(5) 0.3792(5) 0.4210(18) 0.0690(18) Uani 1 8 d .
C5 C -0.1875(5) 0.2798(5) 0.3503(19) 0.0823(18) Uani 1 8 d .
C6 C -0.1889(5) 0.2762(5) 0.2117(19) 0.097(3) Uani 1 8 d .
C7 C 0.25718(17) 0.46749(17) 0.2819(18) 0.0630(7) Uani 1 8 d .
C8 C -0.1117(4) 0.3101(5) 0.4213(18) 0.0767(19) Uani 1 8 d .
C9 C 0.35718(18) 0.5036(2) 0.2766(17) 0.0747(9) Uani 1 8 d .
C10 C 0.0472(4) 0.3793(4) 0.1365(18) 0.0704(17) Uani 1 8 d .
C11 C -0.0300(3) 0.3462(4) 0.2109(18) 0.069(2) Uani 1 8 d .
C12 C -0.0316(3) 0.3451(4) 0.3527(18) 0.0630(16) Uani 1 8 d .
H1 H -0.11445 0.31206 0.0505 0.1073 Uiso 1 8 calc R
H2 H 0.239(2) 0.4510(16) 0.091(3) 0.039(8) Uiso 1 8 d .
H4 H 0.05133 0.37925 0.51374 0.0828 Uiso 1 8 calc R
H5 H -0.24123 0.26041 0.39657 0.0987 Uiso 1 8 calc R
H6 H -0.24032 0.25074 0.16662 0.1162 Uiso 1 8 calc R
H8 H -0.11229 0.30803 0.51398 0.0920 Uiso 1 8 calc R
H10 H 0.0472 0.37906 0.04374 0.0845 Uiso 1 8 calc R

loop_
_atom_site_aniso_label
_atom_site_aniso_U_11
_atom_site_aniso_U_22
_atom_site_aniso_U_33
_atom_site_aniso_U_12
_atom_site_aniso_U_13
_atom_site_aniso_U_23
F1 0.073(4) 0.172(7) 0.120(6) -0.039(4) -0.013(4) 0.080(5)
F2 0.081(7) 0.144(10) 0.138(15) -0.028(6) -0.003(19) 0.03(2)
F3 0.080(10) 0.26(2) 0.064(15) -0.050(13) -0.062(11) 0.049(15)
F4 0.0476(12) 0.1134(18) 0.122(4) 0.0039(10) 0.021(3) 0.012(5)
F5 0.115(16) 0.26(2) 0.083(16) -0.093(15) 0.002(12) -0.027(19)
F6 0.076(4) 0.157(5) 0.098(5) -0.042(4) 0.009(3) -0.041(5)
N1 0.053(2) 0.086(4) 0.059(5) 0.002(2) -0.001(2) 0.003(3)
N2 0.042(2) 0.090(3) 0.061(5) -0.0017(19) -0.0047(17) -0.003(3)
C1 0.071(4) 0.087(5) 0.110(7) 0.002(3) -0.028(3) 0.009(4)
C2 0.053(3) 0.075(4) 0.063(6) 0.014(2) 0.001(3) -0.005(3)
C3 0.041(3) 0.072(3) 0.068(6) -0.002(2) 0.001(2) 0.004(3)
C4 0.058(3) 0.098(5) 0.051(5) 0.000(3) -0.003(2) -0.002(3)
C5 0.063(4) 0.098(5) 0.086(5) -0.004(3) -0.001(4) -0.002(5)
C6 0.061(4) 0.079(4) 0.150(9) -0.020(3) -0.024(4) 0.007(5)
C7 0.0462(12) 0.0801(14) 0.063(2) 0.0053(10) 0.006(4) 0.006(4)
C8 0.063(3) 0.086(4) 0.080(6) -0.017(3) 0.005(3) -0.004(3)
C9 0.0529(15) 0.0953(19) 0.076(3) -0.0029(13) -0.006(4) -0.015(5)
C10 0.055(3) 0.075(4) 0.080(5) 0.001(3) -0.018(3) 0.006(3)
C11 0.048(3) 0.056(3) 0.104(7) 0.002(2) -0.014(3) 0.005(3)
C12 0.057(3) 0.080(4) 0.051(5) 0.004(3) -0.001(2) -0.002(3)

loop_
_atom_type_symbol
_atom_type_description
_atom_type_scat_dispersion_real
_atom_type_scat_dispersion_imag
_atom_type_scat_source
C C 0.0064 0.0035
;
International Tables for Crystallography
(Vol. C, Tables 4.2.6.8 and 6.1.1.4)
;
H H 0.0000 0.0000
;
International Tables for Crystallography
(Vol. C, Table 6.1.1.4)
;
N N 0.013 0.0070
;
International Tables for Crystallography
(Vol. C, Tables 4.2.6.8 and 6.1.1.4)
;
F F 0.035 0.022
;
International Tables for Crystallography
(Vol. C, Tables 4.2.6.8 and 6.1.1.4)
;

loop_
_geom_angle_atom_site_label_1
_geom_angle_atom_site_label_2
_geom_angle_atom_site_label_3
_geom_angle
_geom_angle_publ_flag
F2 F1 F5 121(2) yes
F2 F1 C9 64.4(17) yes
F5 F1 C9 67.5(8) yes
F1 F2 F6 109.3(12) yes
F1 F2 C9 56.1(14) yes
F6 F2 C9 58.0(14) yes
F4 F3 F6 132(3) yes
F4 F3 C9 66.6(13) yes
F6 F3 C9 67.9(18) yes
F3 F4 F5 105.7(15) yes
F3 F4 C9 58.7(15) yes
F5 F4 C9 58.6(7) yes
F1 F5 F4 127.4(11) yes
F1 F5 C9 65.6(10) yes
F4 F5 C9 62.2(5) yes
F2 F6 F3 119(2) yes
F2 F6 C9 62.9(17) yes
F3 F6 C9 61.2(14) yes
C3 N1 C7 104.4(14) yes
C2 N2 C7 105.1(14) yes
C6 C1 C11 121.8(16) yes
N2 C2 C3 108.6(11) yes
N2 C2 C4 130.9(17) yes
C3 C2 C4 120.5(10) yes
N1 C3 C2 106.1(10) yes
N1 C3 C10 130.9(16) yes
C2 C3 C10 123.0(10) yes
C2 C4 C12 119.6(16) yes
C6 C5 C8 123.2(11) yes
C1 C6 C5 118.4(11) yes
N1 C7 N2 115.8(7) yes
N1 C7 C9 119.5(14) yes
N2 C7 C9 124.6(14) yes
C5 C8 C12 119.2(16) yes
F1 C9 F2 59(2) yes
F1 C9 F3 133.9(12) yes
F1 C9 F4 105.9(11) yes
F1 C9 F5 46.9(7) yes
F1 C9 F6 113.3(8) yes
F1 C9 C7 114.7(11) yes
F2 C9 F3 106(3) yes
F2 C9 F4 139.5(5) yes
F2 C9 F5 99(2) yes
F2 C9 F6 59(2) yes
F2 C9 C7 111.5(5) yes
F3 C9 F4 54.7(15) yes
F3 C9 F5 103.0(10) yes
F3 C9 F6 50.9(16) yes
F3 C9 C7 111.3(15) yes
F4 C9 F5 59.2(8) yes
F4 C9 F6 104.0(11) yes
F4 C9 C7 108.9(2) yes
F5 C9 F6 126.7(4) yes
F5 C9 C7 123.9(11) yes
F6 C9 C7 109.4(11) yes
C3 C10 C11 115.9(16) yes
C1 C11 C10 119.8(15) yes
C1 C11 C12 117.0(10) yes
C10 C11 C12 123.2(10) yes
C4 C12 C8 122.1(16) yes
C4 C12 C11 117.7(10) yes
C8 C12 C11 120.2(10) yes

loop_
_geom_bond_atom_site_label_1
_geom_bond_atom_site_label_2
_geom_bond_distance
_geom_bond_publ_flag
F1 F2 1.32(5) yes
F1 F5 1.023(8) yes
F1 C9 1.28(2) yes
F2 F6 1.34(5) yes
F2 C9 1.387(13) yes
F3 F4 1.19(3) yes
F3 F6 1.11(3) yes
F3 C9 1.25(3) yes
F4 F5 1.304(13) yes
F4 C9 1.342(4) yes
F5 C9 1.295(13) yes
F6 C9 1.32(2) yes
N1 C3 1.408(10) yes
N1 C7 1.34(2) yes
N2 C2 1.383(10) yes
N2 C7 1.30(2) yes
C1 C6 1.370(15) yes
C1 C11 1.440(14) yes
C2 C3 1.41(3) yes
C2 C4 1.370(15) yes
C3 C10 1.380(15) yes
C4 C12 1.421(14) yes
C5 C6 1.39(3) yes
C5 C8 1.356(16) yes
C7 C9 1.501(4) yes
C8 C12 1.414(14) yes
C10 C11 1.402(15) yes
C11 C12 1.42(3) yes

loop_
_geom_hbond_atom_site_label_D
_geom_hbond_atom_site_label_H
_geom_hbond_atom_site_label_A
_geom_hbond_site_symmetry_A
_geom_hbond_distance_DA
_geom_hbond_distance_DH
_geom_hbond_distance_HA
_geom_hbond_angle_DHA
_geom_hbond_publ_flag
N1 H2 F1 . 2.763(5) 0.88(3) 2.55(3) 95(2) no
N1 H2 N2 6_554 2.981(9) 0.88(3) 2.11(3) 170(3) no
